data_4503840
loop_
_publ_author_name
'Ballabh, Amar'
'Adalder, Tapas Kumar'
'Dastidar, Parthasarathi'

_publ_section_title
;
 Structures and Gelation Properties of a Series of Salts Derived from an
 Alicyclic Dicarboxylic Acid and n-Alkyl Primary Amines
;
_journal_issue 11
_journal_name_full 'Crystal Growth &amp; Design'
_journal_page_first 4144
_journal_paper_doi 10.1021/cg800613d
_journal_volume 8
_journal_year 2008
_chemical_formula_sum 'C17 H33 N O4'
_chemical_formula_weight 315.44
_chemical_name_systematic
; 
 ? 
;
_space_group_IT_number 2
_symmetry_cell_setting triclinic
_symmetry_space_group_name_Hall '-P 1'
_symmetry_space_group_name_H-M 'P -1'
_atom_sites_solution_hydrogens geom
_atom_sites_solution_primary direct
_atom_sites_solution_secondary difmap
_audit_creation_method SHELXL-97
_cell_angle_alpha 78.674(2)
_cell_angle_beta 87.807(2)
_cell_angle_gamma 84.213(2)
_cell_formula_units_Z 2
_cell_length_a 5.3876(8)
_cell_length_b 9.1495(13)
_cell_length_c 19.829(3)
_cell_measurement_temperature 293(2)
_cell_volume 953.4(2)
_computing_cell_refinement 'BRUKER AXS SMART 3'
_computing_data_collection 'BRUKER AXS SMART 3'
_computing_data_reduction 'BRUKER AXS SAINT'
_computing_molecular_graphics 'BRUKER SHELXTL'
_computing_publication_material 'MERCURY 1.4'
_computing_structure_refinement 'SHELXL-97 (Sheldrick, 1997)'
_computing_structure_solution 'SHELXS-97 (Sheldrick, 1990)'
_diffrn_ambient_temperature 273(2)
_diffrn_detector_area_resol_mean 3
_diffrn_measured_fraction_theta_full 0.984
_diffrn_measured_fraction_theta_max 0.984
_diffrn_measurement_device_type 'BRUKER CCD AREA DETECTOR'
_diffrn_measurement_method 'PHI-OMEGA SCAN'
_diffrn_radiation_monochromator graphite
_diffrn_radiation_source 'fine-focus sealed tube'
_diffrn_radiation_type MoK\a
_diffrn_radiation_wavelength 0.71073
_diffrn_reflns_av_R_equivalents 0.0129
_diffrn_reflns_av_sigmaI/netI 0.0232
_diffrn_reflns_limit_h_max 6
_diffrn_reflns_limit_h_min -6
_diffrn_reflns_limit_k_max 10
_diffrn_reflns_limit_k_min -10
_diffrn_reflns_limit_l_max 23
_diffrn_reflns_limit_l_min -18
_diffrn_reflns_number 4813
_diffrn_reflns_theta_full 25.00
_diffrn_reflns_theta_max 25.00
_diffrn_reflns_theta_min 2.28
_exptl_absorpt_coefficient_mu 0.077
_exptl_absorpt_correction_T_max 0.9962
_exptl_absorpt_correction_T_min 0.9245
_exptl_absorpt_correction_type multi-scan
_exptl_absorpt_process_details SADABS
_exptl_crystal_colour COLOURLESS
_exptl_crystal_density_diffrn 1.099
_exptl_crystal_density_method 'not measured'
_exptl_crystal_description PLATE
_exptl_crystal_F_000 348
_exptl_crystal_size_max 1.04
_exptl_crystal_size_mid 0.87
_exptl_crystal_size_min 0.05
_refine_diff_density_max 0.412
_refine_diff_density_min -0.285
_refine_diff_density_rms 0.047
_refine_ls_extinction_method none
_refine_ls_goodness_of_fit_ref 1.032
_refine_ls_hydrogen_treatment constr
_refine_ls_matrix_type full
_refine_ls_number_parameters 202
_refine_ls_number_reflns 3301
_refine_ls_number_restraints 0
_refine_ls_restrained_S_all 1.032
_refine_ls_R_factor_all 0.0745
_refine_ls_R_factor_gt 0.0651
_refine_ls_shift/su_max 0.010
_refine_ls_shift/su_mean 0.000
_refine_ls_structure_factor_coef Fsqd
_refine_ls_weighting_details 'calc w=1/[\s^2^(Fo^2^)+(0.1243P)^2^+0.2939P] where P=(Fo^2^+2Fc^2^)/3'
_refine_ls_weighting_scheme calc
_refine_ls_wR_factor_gt 0.1891
_refine_ls_wR_factor_ref 0.2026
_reflns_number_gt 2750
_reflns_number_total 3301
_reflns_threshold_expression >2sigma(I)
_cod_data_source_file cg800613d_si_005.cif
_cod_data_source_block ab0645m
_cod_depositor_comments
;
The following automatic conversions were performed:

'_symmetry_cell_setting' value 'TRICLINIC' changed to 'triclinic'
according to /home/saulius/struct/CIF-dictionaries/cif_core.dic
dictionary named 'cif_core.dic' version 2.4.1 from
2010-06-29.

'_exptl_absorpt_correction_type' value 'MULTI-SCAN'
changed to 'multi-scan' according to
/home/saulius/struct/CIF-dictionaries/cif_core.dic dictionary named
'cif_core.dic' version 2.4.1 from 2010-06-29.

Automatic conversion script
Id: cif_fix_values 1715 2011-07-08 13:25:40Z adriana 
;
_cod_database_code 4503840

loop_
_symmetry_equiv_pos_as_xyz
'x, y, z'
'-x, -y, -z'

loop_
_atom_site_label
_atom_site_type_symbol
_atom_site_fract_x
_atom_site_fract_y
_atom_site_fract_z
_atom_site_U_iso_or_equiv
_atom_site_adp_type
_atom_site_occupancy
_atom_site_symmetry_multiplicity
_atom_site_calc_flag
_atom_site_refinement_flags
N1 N -0.0443(3) -0.28171(18) 0.43648(9) 0.0468(4) Uani 1 1 d .
H1NA H -0.1497 -0.1991 0.4311 0.070 Uiso 1 1 calc R
H1NB H 0.0052 -0.3058 0.4799 0.070 Uiso 1 1 calc R
H1NC H -0.1203 -0.3564 0.4263 0.070 Uiso 1 1 calc R
O1 O 0.7873(4) 0.4648(2) 0.40659(14) 0.0989(9) Uani 1 1 d .
O2 O 0.4722(3) 0.39246(16) 0.47208(8) 0.0625(5) Uani 1 1 d .
O3 O 0.6599(3) -0.01189(16) 0.41523(9) 0.0634(5) Uani 1 1 d .
O4 O 0.8809(3) 0.11666(14) 0.47036(7) 0.0482(4) Uani 1 1 d .
H4O H 0.9604 0.0350 0.4826 0.072 Uiso 1 1 calc R
C1 C 0.6273(3) 0.38098(19) 0.42329(10) 0.0400(5) Uani 1 1 d .
C1' C 0.1755(5) -0.2550(3) 0.39011(13) 0.0619(6) Uani 1 1 d .
H1C H 0.2778 -0.1902 0.4078 0.074 Uiso 1 1 calc R
H1D H 0.2745 -0.3496 0.3902 0.074 Uiso 1 1 calc R
C2 C 0.7177(3) 0.10572(19) 0.42702(9) 0.0359(4) Uani 1 1 d .
C2' C 0.1088(5) -0.1862(4) 0.31885(14) 0.0761(8) Uani 1 1 d .
H2C H 0.0034 -0.0937 0.3186 0.091 Uiso 1 1 calc R
H2D H 0.0148 -0.2532 0.2999 0.091 Uiso 1 1 calc R
C3 C 0.6030(3) 0.25340(19) 0.38613(9) 0.0351(4) Uani 1 1 d .
C3' C 0.3394(6) -0.1535(4) 0.27411(15) 0.0789(8) Uani 1 1 d .
H3C H 0.4540 -0.1105 0.2995 0.095 Uiso 1 1 calc R
H3D H 0.4214 -0.2474 0.2653 0.095 Uiso 1 1 calc R
C4 C 0.7008(4) 0.2849(3) 0.31046(11) 0.0530(5) Uani 1 1 d .
H4B H 0.8044 0.3675 0.3000 0.064 Uiso 1 1 calc R
H4A H 0.7814 0.1970 0.2953 0.064 Uiso 1 1 calc R
C4' C 0.2902(6) -0.0503(4) 0.20709(16) 0.0860(9) Uani 1 1 d .
H4C H 0.2033 0.0424 0.2159 0.103 Uiso 1 1 calc R
H4D H 0.1797 -0.0949 0.1811 0.103 Uiso 1 1 calc R
C5 C 0.4338(5) 0.3261(4) 0.28689(14) 0.0810(9) Uani 1 1 d .
H5B H 0.3907 0.2768 0.2505 0.097 Uiso 1 1 calc R
H5A H 0.3884 0.4332 0.2750 0.097 Uiso 1 1 calc R
C5' C 0.5188(6) -0.0139(4) 0.16359(16) 0.0865(9) Uani 1 1 d .
H5C H 0.6388 0.0171 0.1919 0.104 Uiso 1 1 calc R
H5D H 0.5926 -0.1048 0.1497 0.104 Uiso 1 1 calc R
C6 C 0.3390(4) 0.2542(2) 0.35786(12) 0.0499(5) Uani 1 1 d .
H6B H 0.2864 0.1550 0.3601 0.060 Uiso 1 1 calc R
H6A H 0.2122 0.3174 0.3775 0.060 Uiso 1 1 calc R
C6' C 0.4779(7) 0.1054(4) 0.10022(19) 0.1028(11) Uani 1 1 d .
H6D H 0.3598 0.0737 0.0716 0.123 Uiso 1 1 calc R
H6C H 0.4018 0.1959 0.1140 0.123 Uiso 1 1 calc R
C7' C 0.7065(6) 0.1427(4) 0.05768(17) 0.0928(10) Uani 1 1 d .
H7C H 0.8269 0.1704 0.0869 0.111 Uiso 1 1 calc R
H7D H 0.7788 0.0529 0.0425 0.111 Uiso 1 1 calc R
C8' C 0.6703(8) 0.2651(5) -0.0041(2) 0.1095(12) Uani 1 1 d .
H8D H 0.5487 0.2376 -0.0330 0.131 Uiso 1 1 calc R
H8C H 0.5988 0.3549 0.0112 0.131 Uiso 1 1 calc R
C9' C 0.8945(7) 0.3022(4) -0.04673(19) 0.1009(11) Uani 1 1 d .
H9D H 0.9621 0.2133 -0.0635 0.121 Uiso 1 1 calc R
H9C H 1.0186 0.3256 -0.0173 0.121 Uiso 1 1 calc R
C10' C 0.8615(9) 0.4279(6) -0.1068(2) 0.1355(17) Uani 1 1 d .
H10D H 0.7397 0.4040 -0.1367 0.163 Uiso 1 1 calc R
H10C H 0.7922 0.5166 -0.0902 0.163 Uiso 1 1 calc R
C11' C 1.0865(10) 0.4644(7) -0.1479(2) 0.157(2) Uani 1 1 d .
H11E H 1.2231 0.4623 -0.1179 0.236 Uiso 1 1 calc R
H11C H 1.0577 0.5626 -0.1759 0.236 Uiso 1 1 calc R
H11D H 1.1262 0.3923 -0.1769 0.236 Uiso 1 1 calc R

loop_
_atom_site_aniso_label
_atom_site_aniso_U_11
_atom_site_aniso_U_22
_atom_site_aniso_U_33
_atom_site_aniso_U_23
_atom_site_aniso_U_13
_atom_site_aniso_U_12
N1 0.0566(10) 0.0301(8) 0.0547(10) -0.0095(7) -0.0068(8) -0.0052(7)
O1 0.0739(12) 0.0691(13) 0.179(2) -0.0803(14) 0.0514(14) -0.0374(10)
O2 0.0990(13) 0.0410(8) 0.0515(9) -0.0172(7) 0.0176(8) -0.0168(8)
O3 0.0720(11) 0.0296(8) 0.0925(12) -0.0194(7) -0.0272(9) 0.0009(7)
O4 0.0597(9) 0.0261(7) 0.0583(9) -0.0078(6) -0.0193(7) 0.0046(6)
C1 0.0404(10) 0.0241(9) 0.0544(11) -0.0067(8) -0.0088(8) 0.0033(7)
C1' 0.0582(14) 0.0556(14) 0.0699(15) -0.0095(11) -0.0041(11) 0.0002(11)
C2 0.0393(9) 0.0272(9) 0.0414(10) -0.0087(7) 0.0019(8) -0.0009(7)
C2' 0.0692(16) 0.0838(19) 0.0663(16) 0.0011(14) 0.0008(13) 0.0047(14)
C3 0.0344(9) 0.0293(9) 0.0416(10) -0.0078(7) -0.0025(7) -0.0004(7)
C3' 0.0740(18) 0.083(2) 0.0721(17) -0.0028(14) 0.0048(14) 0.0031(14)
C4 0.0572(13) 0.0550(13) 0.0444(11) -0.0052(9) 0.0008(9) -0.0029(10)
C4' 0.085(2) 0.088(2) 0.0781(19) -0.0017(16) 0.0088(16) -0.0076(16)
C5 0.0781(18) 0.102(2) 0.0593(15) -0.0084(14) -0.0245(13) 0.0020(16)
C5' 0.086(2) 0.094(2) 0.0699(17) 0.0007(15) 0.0093(15) 0.0026(16)
C6 0.0385(10) 0.0458(12) 0.0685(14) -0.0203(10) -0.0090(9) 0.0017(8)
C6' 0.104(3) 0.098(3) 0.093(2) 0.0086(19) 0.020(2) -0.004(2)
C7' 0.091(2) 0.101(2) 0.0738(19) 0.0055(17) 0.0109(16) 0.0009(18)
C8' 0.108(3) 0.104(3) 0.098(2) 0.016(2) 0.022(2) 0.000(2)
C9' 0.097(2) 0.108(3) 0.083(2) 0.0117(18) 0.0112(18) 0.000(2)
C10' 0.125(3) 0.139(4) 0.112(3) 0.036(3) 0.024(3) 0.002(3)
C11' 0.128(4) 0.192(5) 0.114(3) 0.055(3) 0.028(3) -0.007(3)

loop_
_atom_type_symbol
_atom_type_description
_atom_type_scat_dispersion_real
_atom_type_scat_dispersion_imag
_atom_type_scat_source
C C 0.0033 0.0016 'International Tables Vol C Tables 4.2.6.8 and 6.1.1.4'
H H 0.0000 0.0000 'International Tables Vol C Tables 4.2.6.8 and 6.1.1.4'
N N 0.0061 0.0033 'International Tables Vol C Tables 4.2.6.8 and 6.1.1.4'
O O 0.0106 0.0060 'International Tables Vol C Tables 4.2.6.8 and 6.1.1.4'

loop_
_geom_angle_atom_site_label_1
_geom_angle_atom_site_label_2
_geom_angle_atom_site_label_3
_geom_angle
C1' N1 H1NA 109.5
C1' N1 H1NB 109.5
H1NA N1 H1NB 109.5
C1' N1 H1NC 109.5
H1NA N1 H1NC 109.5
H1NB N1 H1NC 109.5
C2 O4 H4O 109.5
O1 C1 O2 123.10(19)
O1 C1 C3 120.72(18)
O2 C1 C3 116.18(16)
C2' C1' N1 113.3(2)
C2' C1' H1C 108.9
N1 C1' H1C 108.9
C2' C1' H1D 108.9
N1 C1' H1D 108.9
H1C C1' H1D 107.7
O3 C2 O4 124.72(17)
O3 C2 C3 119.95(16)
O4 C2 C3 115.25(15)
C1' C2' C3' 111.4(2)
C1' C2' H2C 109.3
C3' C2' H2C 109.3
C1' C2' H2D 109.3
C3' C2' H2D 109.3
H2C C2' H2D 108.0
C1 C3 C2 111.19(14)
C1 C3 C6 113.31(15)
C2 C3 C6 116.74(16)
C1 C3 C4 113.24(16)
C2 C3 C4 112.68(15)
C6 C3 C4 87.87(15)
C4' C3' C2' 114.8(3)
C4' C3' H3C 108.6
C2' C3' H3C 108.6
C4' C3' H3D 108.6
C2' C3' H3D 108.6
H3C C3' H3D 107.6
C5 C4 C3 89.16(17)
C5 C4 H4B 113.8
C3 C4 H4B 113.8
C5 C4 H4A 113.8
C3 C4 H4A 113.8
H4B C4 H4A 111.0
C3' C4' C5' 114.9(3)
C3' C4' H4C 108.5
C5' C4' H4C 108.5
C3' C4' H4D 108.5
C5' C4' H4D 108.5
H4C C4' H4D 107.5
C4 C5 C6 90.03(18)
C4 C5 H5B 113.6
C6 C5 H5B 113.6
C4 C5 H5A 113.6
C6 C5 H5A 113.6
H5B C5 H5A 110.9
C6' C5' C4' 115.9(3)
C6' C5' H5C 108.3
C4' C5' H5C 108.3
C6' C5' H5D 108.3
C4' C5' H5D 108.3
H5C C5' H5D 107.4
C5 C6 C3 89.15(17)
C5 C6 H6B 113.8
C3 C6 H6B 113.8
C5 C6 H6A 113.8
C3 C6 H6A 113.8
H6B C6 H6A 111.0
C7' C6' C5' 115.7(3)
C7' C6' H6D 108.4
C5' C6' H6D 108.4
C7' C6' H6C 108.4
C5' C6' H6C 108.4
H6D C6' H6C 107.4
C8' C7' C6' 116.3(3)
C8' C7' H7C 108.2
C6' C7' H7C 108.2
C8' C7' H7D 108.2
C6' C7' H7D 108.2
H7C C7' H7D 107.4
C9' C8' C7' 116.7(3)
C9' C8' H8D 108.1
C7' C8' H8D 108.1
C9' C8' H8C 108.1
C7' C8' H8C 108.1
H8D C8' H8C 107.3
C8' C9' C10' 117.0(3)
C8' C9' H9D 108.0
C10' C9' H9D 108.0
C8' C9' H9C 108.0
C10' C9' H9C 108.0
H9D C9' H9C 107.3
C11' C10' C9' 116.3(4)
C11' C10' H10D 108.2
C9' C10' H10D 108.2
C11' C10' H10C 108.2
C9' C10' H10C 108.2
H10D C10' H10C 107.4
C10' C11' H11E 109.5
C10' C11' H11C 109.5
H11E C11' H11C 109.5
C10' C11' H11D 109.5
H11E C11' H11D 109.5
H11C C11' H11D 109.5

loop_
_geom_bond_atom_site_label_1
_geom_bond_atom_site_label_2
_geom_bond_distance
N1 C1' 1.481(3)
N1 H1NA 0.8900
N1 H1NB 0.8900
N1 H1NC 0.8900
O1 C1 1.206(3)
O2 C1 1.267(2)
O3 C2 1.217(2)
O4 C2 1.277(2)
O4 H4O 0.8200
C1 C3 1.516(2)
C1' C2' 1.472(4)
C1' H1C 0.9700
C1' H1D 0.9700
C2 C3 1.518(2)
C2' C3' 1.518(4)
C2' H2C 0.9700
C2' H2D 0.9700
C3 C6 1.547(3)
C3 C4 1.553(3)
C3' C4' 1.487(4)
C3' H3C 0.9700
C3' H3D 0.9700
C4 C5 1.517(3)
C4 H4B 0.9700
C4 H4A 0.9700
C4' C5' 1.503(4)
C4' H4C 0.9700
C4' H4D 0.9700
C5 C6 1.524(4)
C5 H5B 0.9700
C5 H5A 0.9700
C5' C6' 1.501(5)
C5' H5C 0.9700
C5' H5D 0.9700
C6 H6B 0.9700
C6 H6A 0.9700
C6' C7' 1.496(5)
C6' H6D 0.9700
C6' H6C 0.9700
C7' C8' 1.492(5)
C7' H7C 0.9700
C7' H7D 0.9700
C8' C9' 1.477(5)
C8' H8D 0.9700
C8' H8C 0.9700
C9' C10' 1.486(5)
C9' H9D 0.9700
C9' H9C 0.9700
C10' C11' 1.465(6)
C10' H10D 0.9700
C10' H10C 0.9700
C11' H11E 0.9600
C11' H11C 0.9600
C11' H11D 0.9600

loop_
_geom_hbond_atom_site_label_D
_geom_hbond_atom_site_label_H
_geom_hbond_atom_site_label_A
_geom_hbond_distance_DH
_geom_hbond_distance_HA
_geom_hbond_distance_DA
_geom_hbond_angle_DHA
_geom_hbond_site_symmetry_A
N1 H1NA O3 0.89 1.88 2.768(2) 173.2 1_455
N1 H1NB O4 0.89 2.30 2.821(2) 117.5 2_656
N1 H1NB O1 0.89 2.65 3.496(3) 159.6 2_656
N1 H1NC O1 0.89 1.87 2.749(2) 167.8 1_445
O4 H4O O4 0.82 1.69 2.483(2) 163.4 2_756
